data_1534445
loop_
_publ_author_name
'Rybakov, V.B.'
'Aslanov, L.A.'
'Fokina, Z.A.'
'Volkov, S.V.'
'Timoshchenko, N.I.'

_publ_section_title
;
 X-ray investigation of iron(III) halogenchalcogenide complexes
;
_journal_name_full 'Zhurnal Neorganicheskoi Khimii'
_journal_page_first 2541
_journal_page_last 2548
_journal_volume 36
_journal_year 1991
_chemical_formula_sum 'Br7 Fe Te'
_chemical_name_systematic 'Fe Te Br7'
_space_group_IT_number 1
_symmetry_space_group_name_Hall 'P 1'
_symmetry_space_group_name_H-M 'P 1'
_cell_angle_alpha 85.71
_cell_angle_beta 102.63
_cell_angle_gamma 97.06
_cell_formula_units_Z 2
_cell_length_a 6.796
_cell_length_b 8.769
_cell_length_c 10.435
_cell_volume 601.478
_citation_journal_id_ASTM ZNOKAQ
_cod_data_source_file Rybakov_ZNOKAQ_1991_1227.cif
_cod_data_source_block Br7Fe1Te1
_cod_original_cell_volume 601.4781
_cod_original_formula_sum 'Br7 Fe1 Te1'
_cod_database_code 1534445

loop_
_symmetry_equiv_pos_as_xyz
x,y,z

loop_
_atom_site_label
_atom_site_type_symbol
_atom_site_fract_x
_atom_site_fract_y
_atom_site_fract_z
_atom_site_occupancy
_atom_site_U_iso_or_equiv
Te1 Te+4 0.9534 0.4924 0.922 1 0.0
Br2 Br-1 0.2975 0.666 0.7859 1 0.0
Br14 Br-1 0.9244 0.9517 0.5717 1 0.0
Br1 Br-1 0.8422 0.8293 0.9357 1 0.0
Br8 Br-1 0.0986 0.3987 0.4902 1 0.0
Br9 Br-1 0.554 0.2378 0.3419 1 0.0
Br7 Br-1 0.6645 0.3712 0.0062 1 0.0
Br10 Br-1 0.6622 0.5057 0.6296 1 0.0
Br13 Br-1 0.979 0.0689 0.2337 1 0.0
Fe2 Fe+3 0.7586 0.449 0.4397 1 0.0
Br6 Br-1 0.189 0.5314 0.1293 1 0.0
Fe1 Fe+3 0.5 0.88 0.88 1 0.0
Br3 Br-1 0.4925 0.0875 0.7242 1 0.0
Br5 Br-1 0.0748 0.2542 0.8757 1 0.0
Br11 Br-1 0.7197 0.6561 0.2964 1 0.0
Te2 Te+4 0.1886 0.0611 0.4583 1 0.0
Br12 Br-1 0.3279 0.8203 0.4345 1 0.0
Br4 Br-1 0.4135 0.9554 0.0625 1 0.0
